data_4337494
loop_
_publ_author_name
'Tan, Kel Vin'
'Pellegrini, Paul A.'
'Skelton, Brian W.'
'Hogan, Conor F.'
'Greguric, Ivan'
'Barnard, Peter J.'

_publ_section_title
;
 Triamidetriamine bearing macrobicyclic and macrotricyclic ligands:
 potential applications in the development of copper-64
 radiopharmaceuticals.
;
_journal_issue 1
_journal_name_full 'Inorganic chemistry'
_journal_page_first 468
_journal_page_last 477
_journal_paper_doi 10.1021/ic4024508
_journal_volume 53
_journal_year 2014
_chemical_absolute_configuration ad
_chemical_formula_moiety 'C11 H18 Cl3 N3 O3'
_chemical_formula_sum 'C11 H18 Cl3 N3 O3'
_chemical_formula_weight 346.63
_chemical_name_systematic
;
 ? 
;
_space_group_crystal_system monoclinic
_space_group_IT_number 7
_space_group_name_Hall 'P -2yc'
_space_group_name_H-M_alt 'P 1 c 1'
_symmetry_space_group_name_Hall 'P -2yc'
_symmetry_space_group_name_H-M 'P 1 c 1'
_atom_sites_solution_hydrogens geom
_atom_sites_solution_primary iterative
_atom_sites_solution_secondary difmap
_audit_creation_date 2013-05-27
_audit_creation_method
;
  Olex2 1.2
  (compiled Apr 23 2013 17:54:37, GUI svn.r4466)
;
_cell_angle_alpha 90.00
_cell_angle_beta 113.626(3)
_cell_angle_gamma 90.00
_cell_formula_units_Z 2
_cell_length_a 7.9147(2)
_cell_length_b 11.1818(2)
_cell_length_c 9.5726(3)
_cell_measurement_reflns_used 1975
_cell_measurement_temperature 173
_cell_measurement_theta_max 73.8711
_cell_measurement_theta_min 3.9501
_cell_volume 776.17(4)
_computing_cell_refinement
;
CrysAlisPro, Agilent Technologies,
Version 1.171.35.19 (release 27-10-2011 CrysAlis171 .NET)
(compiled Oct 27 2011,15:02:11)
;
_computing_data_collection
;
CrysAlisPro, Agilent Technologies,
Version 1.171.35.19 (release 27-10-2011 CrysAlis171 .NET)
(compiled Oct 27 2011,15:02:11)
;
_computing_data_reduction
;
CrysAlisPro, Agilent Technologies,
Version 1.171.35.19 (release 27-10-2011 CrysAlis171 .NET)
(compiled Oct 27 2011,15:02:11)
;
_computing_molecular_graphics
;
O. V. Dolomanov, L. J. Bourhis, R. J. Gildea, J. A. K. Howard and H. Puschmann,
OLEX2: a complete structure solution, refinement and analysis program.
J. Appl. Cryst. (2009). 42, 339-341.
;
_computing_publication_material
;
O. V. Dolomanov, L. J. Bourhis, R. J. Gildea, J. A. K. Howard and H. Puschmann,
OLEX2: a complete structure solution, refinement and analysis program.
J. Appl. Cryst. (2009). 42, 339-341.
;
_computing_structure_refinement
;
XL, G.M. Sheldrick, Acta Cryst.
(2008). A64, 112-122
;
_computing_structure_solution 'SUPERFLIP, J. Appl. Cryst. (2007) 40, 786-790'
_diffrn_ambient_temperature 173
_diffrn_detector_area_resol_mean 10.3281
_diffrn_measured_fraction_theta_full 1.000
_diffrn_measured_fraction_theta_max 1.000
_diffrn_measurement_device_type 'Xcalibur, Atlas, Gemini'
_diffrn_measurement_method '\w scans'
_diffrn_radiation_monochromator graphite
_diffrn_radiation_type CuK\a
_diffrn_radiation_wavelength 1.54184
_diffrn_reflns_av_R_equivalents 0.0202
_diffrn_reflns_av_unetI/netI 0.0259
_diffrn_reflns_limit_h_max 9
_diffrn_reflns_limit_h_min -6
_diffrn_reflns_limit_k_max 13
_diffrn_reflns_limit_k_min -11
_diffrn_reflns_limit_l_max 11
_diffrn_reflns_limit_l_min -11
_diffrn_reflns_number 2449
_diffrn_reflns_theta_full 65.02
_diffrn_reflns_theta_max 65.02
_diffrn_reflns_theta_min 3.95
_diffrn_source 'fine-focus sealed tube'
_exptl_absorpt_coefficient_mu 5.450
_exptl_absorpt_correction_T_max 1.00000
_exptl_absorpt_correction_T_min 0.27571
_exptl_absorpt_correction_type multi-scan
_exptl_absorpt_process_details
;
CrysAlisPro, Agilent Technologies,
Version 1.171.35.19 (release 27-10-2011 CrysAlis171 .NET)
(compiled Oct 27 2011,15:02:11)
Empirical absorption correction using spherical harmonics,
 implemented in SCALE3 ABSPACK scaling algorithm.
;
_exptl_crystal_colour 'clear colourless'
_exptl_crystal_colour_lustre clear
_exptl_crystal_colour_primary colourless
_exptl_crystal_density_diffrn 1.483
_exptl_crystal_density_method 'not measured'
_exptl_crystal_description block
_exptl_crystal_F_000 360
_exptl_crystal_size_max 0.15
_exptl_crystal_size_mid 0.12
_exptl_crystal_size_min 0.1
_refine_diff_density_max 0.374
_refine_diff_density_min -0.425
_refine_diff_density_rms 0.087
_refine_ls_abs_structure_details 'Flack H D (1983), Acta Cryst. A39, 876-881'
_refine_ls_abs_structure_Flack 0.017(19)
_refine_ls_extinction_method none
_refine_ls_goodness_of_fit_ref 1.099
_refine_ls_hydrogen_treatment mixed
_refine_ls_matrix_type full
_refine_ls_number_parameters 182
_refine_ls_number_reflns 1604
_refine_ls_number_restraints 2
_refine_ls_restrained_S_all 1.099
_refine_ls_R_factor_all 0.0401
_refine_ls_R_factor_gt 0.0400
_refine_ls_shift/su_max 0.000
_refine_ls_shift/su_mean 0.000
_refine_ls_structure_factor_coef Fsqd
_refine_ls_weighting_details 'calc w=1/[\s^2^(Fo^2^)+(0.0741P)^2^+0.1698P] where P=(Fo^2^+2Fc^2^)/3'
_refine_ls_weighting_scheme calc
_refine_ls_wR_factor_gt 0.1014
_refine_ls_wR_factor_ref 0.1018
_reflns_number_gt 1601
_reflns_number_total 1604
_reflns_threshold_expression >2sigma(I)
_cod_data_source_file ic4024508_si_002.cif
_cod_data_source_block 6
_cod_original_cell_volume 776.17(3)
_cod_database_code 4337494
_olex2_refinement_description
;
1. Fixed Uiso
 At 1.2 times of:
  All C(H,H) groups, All N(H) groups
 At 1.5 times of:
  All C(H,H,H) groups
2.a Secondary CH2 refined with riding coordinates:
 C1A(H1AA,H1AB), C1B(H1BA,H1BB), C1C(H1CA,H1CB), C4A(H4AA,H4AB), C4B(H4BA,
 H4BB), C4C(H4CA,H4CB)
2.b Aromatic/amide H refined with riding coordinates:
 N2A(H2A), N2B(H2B), N2C(H2C)
2.c Idealised Me refined as rotating group:
 C11(H11A,H11B,H11C)
;

loop_
_space_group_symop_id
_space_group_symop_operation_xyz
1 'x, y, z'
2 'x, -y, z+1/2'

loop_
_atom_site_label
_atom_site_type_symbol
_atom_site_fract_x
_atom_site_fract_y
_atom_site_fract_z
_atom_site_U_iso_or_equiv
_atom_site_adp_type
_atom_site_occupancy
_atom_site_symmetry_multiplicity
_atom_site_calc_flag
_atom_site_refinement_flags
Cl4A Cl 0.27763(15) 0.20861(11) 0.60520(12) 0.0488(3) Uani 1 1 d .
Cl4B Cl -0.09570(14) 0.61021(9) 0.18786(12) 0.0413(3) Uani 1 1 d .
Cl4C Cl 0.98452(15) -0.08230(8) 0.34061(12) 0.0407(3) Uani 1 1 d .
O3A O 0.6053(5) 0.0564(3) 0.4473(4) 0.0436(8) Uani 1 1 d .
O3B O 0.2248(4) 0.4435(2) 0.3304(3) 0.0284(6) Uani 1 1 d .
O3C O 0.9622(4) 0.2200(2) 0.1278(4) 0.0349(6) Uani 1 1 d .
N2A N 0.4055(4) 0.2103(3) 0.3513(4) 0.0265(6) Uani 1 1 d .
H2A H 0.3380 0.2647 0.3714 0.032 Uiso 1 1 calc R
N2B N 0.3021(5) 0.4621(3) 0.1284(4) 0.0270(7) Uani 1 1 d .
H2B H 0.2621 0.4797 0.0308 0.032 Uiso 1 1 calc R
N2C N 0.8076(4) 0.1577(3) 0.2679(3) 0.0249(6) Uani 1 1 d .
H2C H 0.7745 0.0955 0.3073 0.030 Uiso 1 1 calc R
C1A C 0.4059(5) 0.2072(3) 0.1996(4) 0.0265(7) Uani 1 1 d .
H1AA H 0.2790 0.2226 0.1240 0.032 Uiso 1 1 calc R
H1AB H 0.4408 0.1258 0.1805 0.032 Uiso 1 1 calc R
C1B C 0.4932(5) 0.4261(3) 0.2090(4) 0.0260(8) Uani 1 1 d .
H1BA H 0.5263 0.4329 0.3200 0.031 Uiso 1 1 calc R
H1BB H 0.5725 0.4824 0.1827 0.031 Uiso 1 1 calc R
C1C C 0.7370(5) 0.2755(3) 0.2810(4) 0.0257(7) Uani 1 1 d .
H1CA H 0.8145 0.3368 0.2607 0.031 Uiso 1 1 calc R
H1CB H 0.7492 0.2867 0.3873 0.031 Uiso 1 1 calc R
C3A C 0.5034(6) 0.1339(3) 0.4618(5) 0.0321(8) Uani 1 1 d .
C3B C 0.1862(5) 0.4695(3) 0.1958(4) 0.0230(7) Uani 1 1 d .
C3C C 0.9210(5) 0.1416(3) 0.1979(4) 0.0257(7) Uani 1 1 d .
C4A C 0.4925(7) 0.1496(4) 0.6164(6) 0.0455(11) Uani 1 1 d .
H4AA H 0.5929 0.2038 0.6798 0.055 Uiso 1 1 calc R
H4AB H 0.5135 0.0711 0.6683 0.055 Uiso 1 1 calc R
C4B C -0.0084(6) 0.5077(3) 0.0913(5) 0.0290(7) Uani 1 1 d .
H4BA H -0.0895 0.4366 0.0597 0.035 Uiso 1 1 calc R
H4BB H -0.0067 0.5459 -0.0015 0.035 Uiso 1 1 calc R
C4C C 1.0020(5) 0.0178(3) 0.2019(5) 0.0309(8) Uani 1 1 d .
H4CA H 1.1339 0.0268 0.2212 0.037 Uiso 1 1 calc R
H4CB H 0.9394 -0.0190 0.1000 0.037 Uiso 1 1 calc R
C11 C 0.5092(6) 0.2867(4) 0.0063(4) 0.0332(8) Uani 1 1 d .
H11A H 0.5498 0.2076 -0.0117 0.050 Uiso 1 1 calc R
H11B H 0.5824 0.3485 -0.0164 0.050 Uiso 1 1 calc R
H11C H 0.3786 0.2976 -0.0599 0.050 Uiso 1 1 calc R
C12 C 0.5357(5) 0.2969(3) 0.1733(4) 0.0238(7) Uani 1 1 d .

loop_
_atom_site_aniso_label
_atom_site_aniso_U_11
_atom_site_aniso_U_22
_atom_site_aniso_U_33
_atom_site_aniso_U_23
_atom_site_aniso_U_13
_atom_site_aniso_U_12
Cl4A 0.0523(6) 0.0594(7) 0.0409(5) 0.0027(5) 0.0250(5) 0.0099(5)
Cl4B 0.0442(5) 0.0410(5) 0.0428(5) 0.0057(4) 0.0218(4) 0.0208(4)
Cl4C 0.0547(6) 0.0301(4) 0.0383(5) 0.0053(4) 0.0196(4) 0.0125(5)
O3A 0.0476(18) 0.0340(14) 0.055(2) 0.0150(14) 0.0262(16) 0.0194(14)
O3B 0.0385(14) 0.0276(11) 0.0204(12) 0.0037(10) 0.0132(11) 0.0103(11)
O3C 0.0332(14) 0.0292(12) 0.0482(17) 0.0011(12) 0.0223(13) -0.0008(11)
N2A 0.0265(15) 0.0217(13) 0.0328(16) 0.0050(12) 0.0135(13) 0.0058(12)
N2B 0.0370(18) 0.0218(14) 0.0227(15) 0.0047(11) 0.0126(13) 0.0087(13)
N2C 0.0205(14) 0.0226(13) 0.0282(15) -0.0018(12) 0.0063(12) -0.0015(11)
C1A 0.0240(16) 0.0222(15) 0.0286(17) -0.0012(14) 0.0057(14) 0.0024(14)
C1B 0.0293(18) 0.0208(16) 0.0287(18) 0.0005(13) 0.0126(15) 0.0009(14)
C1C 0.0209(17) 0.0254(16) 0.0273(17) -0.0062(13) 0.0060(14) -0.0013(14)
C3A 0.031(2) 0.0235(17) 0.042(2) 0.0075(17) 0.0158(17) 0.0015(16)
C3B 0.0279(18) 0.0155(15) 0.0240(17) -0.0004(13) 0.0086(14) 0.0041(13)
C3C 0.0223(16) 0.0269(16) 0.0237(16) -0.0049(15) 0.0047(14) -0.0024(15)
C4A 0.047(3) 0.047(2) 0.044(2) 0.020(2) 0.019(2) 0.012(2)
C4B 0.0301(18) 0.0278(16) 0.0266(16) 0.0008(14) 0.0089(14) 0.0094(14)
C4C 0.0297(19) 0.0276(17) 0.036(2) 0.0000(15) 0.0144(16) -0.0005(16)
C11 0.034(2) 0.040(2) 0.0239(18) -0.0020(15) 0.0102(16) 0.0030(17)
C12 0.0230(17) 0.0251(16) 0.0209(17) -0.0022(12) 0.0063(14) 0.0036(13)

loop_
_atom_type_symbol
_atom_type_description
_atom_type_scat_dispersion_real
_atom_type_scat_dispersion_imag
_atom_type_scat_source
C C 0.0181 0.0091 'International Tables Vol C Tables 4.2.6.8 and 6.1.1.4'
H H 0.0000 0.0000 'International Tables Vol C Tables 4.2.6.8 and 6.1.1.4'
N N 0.0311 0.0180 'International Tables Vol C Tables 4.2.6.8 and 6.1.1.4'
O O 0.0492 0.0322 'International Tables Vol C Tables 4.2.6.8 and 6.1.1.4'
Cl Cl 0.3639 0.7018 'International Tables Vol C Tables 4.2.6.8 and 6.1.1.4'

loop_
_geom_angle_atom_site_label_1
_geom_angle_atom_site_label_2
_geom_angle_atom_site_label_3
_geom_angle
C3A N2A C1A 122.8(3)
C3B N2B C1B 122.6(3)
C3C N2C C1C 121.7(3)
N2A C1A C12 114.9(3)
N2B C1B C12 114.4(3)
N2C C1C C12 114.5(3)
O3A C3A N2A 124.0(4)
O3A C3A C4A 119.0(4)
N2A C3A C4A 116.9(3)
O3B C3B N2B 124.5(3)
O3B C3B C4B 120.9(4)
N2B C3B C4B 114.5(3)
O3C C3C N2C 124.1(3)
O3C C3C C4C 117.6(4)
N2C C3C C4C 118.2(3)
C3A C4A Cl4A 114.0(3)
C3B C4B Cl4B 109.9(3)
C3C C4C Cl4C 115.7(3)
C1A C12 C1B 110.8(3)
C1A C12 C1C 111.9(3)
C1A C12 C11 107.7(3)
C1C C12 C1B 104.8(3)
C1C C12 C11 111.2(3)
C11 C12 C1B 110.4(3)

loop_
_geom_bond_atom_site_label_1
_geom_bond_atom_site_label_2
_geom_bond_distance
Cl4A C4A 1.787(5)
Cl4B C4B 1.777(4)
Cl4C C4C 1.784(4)
O3A C3A 1.229(5)
O3B C3B 1.234(5)
O3C C3C 1.224(5)
N2A C1A 1.454(5)
N2A C3A 1.338(5)
N2B C1B 1.452(5)
N2B C3B 1.318(5)
N2C C1C 1.457(5)
N2C C3C 1.330(5)
C1A C12 1.527(5)
C1B C12 1.553(5)
C1C C12 1.530(5)
C3A C4A 1.526(7)
C3B C4B 1.523(5)
C3C C4C 1.519(5)
C11 C12 1.531(5)
